data_4111040
loop_
_publ_author_name
'Shanmugaperumal Kannan'
'Anthony E. Vaughn'
'Eric M. Weis'
'Charles L. Barnes'
'Paul B. Duval'

_publ_section_title
;
 Anhydrous Photochemical Uranyl(VI) Reduction: Unprecedented Retention of
 Equatorial Coordination Accompanying Reversible Axial Oxo/Alkoxide
 Exchange
;
_journal_name_full 'Journal of the American Chemical Society'
_journal_page_first 14024
_journal_page_last 14025
_journal_paper_doi 10.1021/ja065822w
_journal_volume 128
_journal_year 2006
_chemical_formula_sum 'C83 H86 F3 O11 P4 S U'
_chemical_formula_weight 1710.49
_space_group_IT_number 87
_symmetry_cell_setting tetragonal
_symmetry_Int_Tables_number 87
_symmetry_space_group_name_Hall '-I 4'
_symmetry_space_group_name_H-M 'I 4/m'
_atom_sites_solution_hydrogens geom
_atom_sites_solution_primary direct
_atom_sites_solution_secondary difmap
_audit_creation_method SHELXL-97
_cell_angle_alpha 90.00
_cell_angle_beta 90.00
_cell_angle_gamma 90.00
_cell_formula_units_Z 4
_cell_length_a 18.7833(12)
_cell_length_b 18.7833(12)
_cell_length_c 25.861(3)
_cell_measurement_reflns_used 957
_cell_measurement_temperature 173(2)
_cell_measurement_theta_max 25.6
_cell_measurement_theta_min 2.5
_cell_volume 9124.1(13)
_computing_cell_refinement 'SAINT (Bruker, 1998)'
_computing_data_collection 'SMART (Bruker, 1998)'
_computing_data_reduction 'SAINT (Bruker, 1998)'
_computing_molecular_graphics 'ORTEP-III (Burnett & Johnson, 1996)'
_computing_publication_material 'CIFTAB (Sheldrick, 1997)'
_computing_structure_refinement 'SHELXL-97 (Sheldrick, 1997)'
_computing_structure_solution 'SHELXS-97 (Sheldrick, 1997)'
_diffrn_ambient_temperature 173(2)
_diffrn_measured_fraction_theta_full 0.999
_diffrn_measured_fraction_theta_max 0.999
_diffrn_measurement_device_type 'Bruker SMART CCD area detector'
_diffrn_measurement_method 'omega scans'
_diffrn_radiation_monochromator graphite
_diffrn_radiation_type MoK\a
_diffrn_radiation_wavelength 0.71073
_diffrn_reflns_av_R_equivalents 0.0436
_diffrn_reflns_av_sigmaI/netI 0.0348
_diffrn_reflns_limit_h_max 24
_diffrn_reflns_limit_h_min -23
_diffrn_reflns_limit_k_max 24
_diffrn_reflns_limit_k_min -22
_diffrn_reflns_limit_l_max 33
_diffrn_reflns_limit_l_min -33
_diffrn_reflns_number 32515
_diffrn_reflns_theta_full 27.11
_diffrn_reflns_theta_max 27.11
_diffrn_reflns_theta_min 1.34
_diffrn_source 'fine-focus sealed tube'
_diffrn_standards_decay_% 0.0
_exptl_absorpt_coefficient_mu 1.929
_exptl_absorpt_correction_T_max 0.83
_exptl_absorpt_correction_T_min 0.57
_exptl_absorpt_correction_type multi-scan
_exptl_absorpt_process_details
;
 Data were corrected for decay and absorption using the program SADABS 
 (Sheldrick, G. M. (2003). SADABS. Version 2.10. University of
 G\"ottingen, Germany).
;
_exptl_crystal_colour colorless
_exptl_crystal_density_diffrn 1.245
_exptl_crystal_description plate
_exptl_crystal_F_000 3468
_exptl_crystal_size_max 0.50
_exptl_crystal_size_mid 0.25
_exptl_crystal_size_min 0.10
_platon_squeeze_details
;
;
_refine_diff_density_max 0.878
_refine_diff_density_min -1.876
_refine_diff_density_rms 0.107
_refine_ls_extinction_method none
_refine_ls_goodness_of_fit_ref 1.086
_refine_ls_hydrogen_treatment noref
_refine_ls_matrix_type full
_refine_ls_number_parameters 217
_refine_ls_number_reflns 5156
_refine_ls_number_restraints 0
_refine_ls_restrained_S_all 1.086
_refine_ls_R_factor_all 0.0648
_refine_ls_R_factor_gt 0.0420
_refine_ls_shift/su_max 0.002
_refine_ls_shift/su_mean 0.000
_refine_ls_structure_factor_coef Fsqd
_refine_ls_weighting_details 'calc w=1/[\s^2^(Fo^2^)+(0.0736P)^2^+14.2991P] where P=(Fo^2^+2Fc^2^)/3'
_refine_ls_weighting_scheme calc
_refine_ls_wR_factor_gt 0.1228
_refine_ls_wR_factor_ref 0.1310
_reflns_number_gt 3553
_reflns_number_total 5156
_reflns_threshold_expression >2sigma(I)
_cod_data_source_file ja065822wsi20060810_101124.cif
_cod_data_source_block Kannan22
_cod_original_cell_volume 9124.2(14)
_cod_database_code 4111040

loop_
_symmetry_equiv_pos_as_xyz
'x, y, z'
'-y, x, z'
'-x, -y, z'
'y, -x, z'
'x+1/2, y+1/2, z+1/2'
'-y+1/2, x+1/2, z+1/2'
'-x+1/2, -y+1/2, z+1/2'
'y+1/2, -x+1/2, z+1/2'
'-x, -y, -z'
'y, -x, -z'
'x, y, -z'
'-y, x, -z'
'-x+1/2, -y+1/2, -z+1/2'
'y+1/2, -x+1/2, -z+1/2'
'x+1/2, y+1/2, -z+1/2'
'-y+1/2, x+1/2, -z+1/2'

loop_
_atom_site_label
_atom_site_type_symbol
_atom_site_fract_x
_atom_site_fract_y
_atom_site_fract_z
_atom_site_U_iso_or_equiv
_atom_site_adp_type
_atom_site_occupancy
_atom_site_symmetry_multiplicity
_atom_site_calc_flag
_atom_site_refinement_flags
U1 U 0.5000 0.0000 0.2500 0.02886(11) Uani 1 4 d S
S1 S 1.0000 0.0000 0.34707(13) 0.0771(10) Uani 1 4 d S
P1 P 0.69307(6) 0.02506(6) 0.27809(5) 0.0348(3) Uani 1 1 d .
F1 F 0.9372(5) 0.0161(10) 0.4342(3) 0.183(4) Uani 0.75 1 d P
O1 O 0.62373(17) 0.00860(18) 0.25009(12) 0.0395(7) Uani 1 1 d .
C1 C 0.7624(2) 0.0391(2) 0.2317(2) 0.0383(10) Uani 1 1 d .
C23 C 0.7883 0.0451 0.5000 0.080 Uiso 1 2 d S
H23A H 0.8079 0.0210 0.4691 0.096 Uiso 0.50 1 calc PR
H23B H 0.8079 0.0210 0.5309 0.096 Uiso 0.50 1 calc PR
C21 C 0.6230 -0.0422 0.5000 0.080 Uiso 1 2 d S
H21A H 0.6134 -0.0935 0.5000 0.120 Uiso 1 2 calc SR
H21B H 0.6020 -0.0206 0.4691 0.120 Uiso 0.50 1 calc PR
H21C H 0.6020 -0.0206 0.5309 0.120 Uiso 0.50 1 calc PR
C22 C 0.6967 -0.0307 0.5000 0.080 Uiso 1 2 d S
H22A H 0.7170 -0.0544 0.5308 0.096 Uiso 0.50 1 calc PR
H22B H 0.7170 -0.0544 0.4692 0.096 Uiso 0.50 1 calc PR
C24 C 0.8120 0.1194 0.5000 0.080 Uiso 1 2 d S
H24A H 0.8641 0.1210 0.5000 0.120 Uiso 1 2 calc SR
H24B H 0.7939 0.1434 0.5309 0.120 Uiso 0.50 1 calc PR
H24C H 0.7939 0.1434 0.4691 0.120 Uiso 0.50 1 calc PR
O4 O 0.7184 0.0378 0.5000 0.080 Uiso 1 2 d S
O2 O 0.5000 0.0000 0.3296(2) 0.0508(12) Uani 1 2 d S
C2 C 0.7518(3) 0.0180(3) 0.1804(2) 0.0470(12) Uani 1 1 d .
H2 H 0.7082 -0.0037 0.1704 0.056 Uiso 1 1 calc R
O3 O 0.9357(5) 0.0398(5) 0.3357(4) 0.146(4) Uani 0.75 1 d P
C3 C 0.8054(3) 0.0289(3) 0.1443(2) 0.0610(16) Uani 1 1 d .
H3 H 0.7986 0.0154 0.1092 0.073 Uiso 1 1 calc R
C4 C 0.8691(3) 0.0598(3) 0.1601(3) 0.0624(17) Uani 1 1 d .
H4 H 0.9059 0.0667 0.1354 0.075 Uiso 1 1 calc R
C5 C 0.8799(3) 0.0802(3) 0.2098(3) 0.0589(16) Uani 1 1 d .
H5 H 0.9240 0.1008 0.2199 0.071 Uiso 1 1 calc R
C6 C 0.8266(3) 0.0709(3) 0.2454(2) 0.0483(13) Uani 1 1 d .
H6 H 0.8336 0.0863 0.2800 0.058 Uiso 1 1 calc R
C7 C 0.7155(2) -0.0468(2) 0.32027(18) 0.0367(10) Uani 1 1 d .
C8 C 0.7851(3) -0.0583(3) 0.3364(2) 0.0585(15) Uani 1 1 d .
H8 H 0.8223 -0.0286 0.3241 0.070 Uiso 1 1 calc R
C9 C 0.8005(3) -0.1137(3) 0.3709(3) 0.0672(17) Uani 1 1 d .
H9 H 0.8480 -0.1207 0.3826 0.081 Uiso 1 1 calc R
C10 C 0.7475(3) -0.1579(3) 0.3878(3) 0.0663(17) Uani 1 1 d .
H10 H 0.7577 -0.1954 0.4113 0.080 Uiso 1 1 calc R
C11 C 0.6790(4) -0.1473(4) 0.3703(3) 0.078(2) Uani 1 1 d .
H11 H 0.6420 -0.1782 0.3814 0.093 Uiso 1 1 calc R
C12 C 0.6636(3) -0.0931(3) 0.3373(2) 0.0602(16) Uani 1 1 d .
H12 H 0.6160 -0.0871 0.3257 0.072 Uiso 1 1 calc R
C13 C 0.6852(2) 0.1048(2) 0.3151(2) 0.0412(11) Uani 1 1 d .
C14 C 0.6838(3) 0.1698(3) 0.2886(3) 0.0563(14) Uani 1 1 d .
H14 H 0.6908 0.1707 0.2522 0.068 Uiso 1 1 calc R
C15 C 0.6721(3) 0.2326(3) 0.3152(3) 0.0700(19) Uani 1 1 d .
H15 H 0.6732 0.2769 0.2974 0.084 Uiso 1 1 calc R
C16 C 0.6590(4) 0.2307(4) 0.3681(3) 0.076(2) Uani 1 1 d .
H16 H 0.6481 0.2735 0.3860 0.091 Uiso 1 1 calc R
C17 C 0.6614(4) 0.1684(4) 0.3941(3) 0.076(2) Uani 1 1 d .
H17 H 0.6543 0.1680 0.4305 0.091 Uiso 1 1 calc R
C18 C 0.6745(3) 0.1039(3) 0.3678(2) 0.0556(14) Uani 1 1 d .
H18 H 0.6759 0.0602 0.3863 0.067 Uiso 1 1 calc R
C19 C 0.5000 0.0000 0.3843(5) 0.126(6) Uani 1 2 d S
H19A H 0.5481 0.0103 0.3969 0.189 Uiso 0.50 1 calc P
H19B H 0.4849 -0.0468 0.3969 0.189 Uiso 0.50 1 calc P
H19C H 0.4670 0.0365 0.3969 0.189 Uiso 0.50 1 calc P
C20 C 1.0000 0.0000 0.4175(7) 0.103(5) Uani 1 4 d S

loop_
_atom_site_aniso_label
_atom_site_aniso_U_11
_atom_site_aniso_U_22
_atom_site_aniso_U_33
_atom_site_aniso_U_23
_atom_site_aniso_U_13
_atom_site_aniso_U_12
U1 0.02516(13) 0.02516(13) 0.03624(18) 0.000 0.000 0.000
S1 0.0887(16) 0.0887(16) 0.0538(19) 0.000 0.000 0.000
P1 0.0244(6) 0.0298(6) 0.0500(7) 0.0041(5) 0.0038(5) -0.0013(5)
F1 0.196(11) 0.249(10) 0.104(5) -0.019(9) 0.069(6) 0.060(12)
O1 0.0282(16) 0.0358(17) 0.0545(19) 0.0042(15) -0.0012(15) -0.0018(13)
C1 0.031(2) 0.029(2) 0.054(3) 0.009(2) 0.011(2) 0.0050(18)
O2 0.0459(15) 0.067(3) 0.039(3) 0.000 0.000 -0.007(2)
C2 0.037(3) 0.041(3) 0.062(3) 0.009(2) 0.006(2) 0.002(2)
O3 0.128(7) 0.125(7) 0.185(9) 0.013(7) -0.090(7) 0.005(6)
C3 0.070(4) 0.050(3) 0.063(4) 0.011(3) 0.023(3) 0.013(3)
C4 0.055(4) 0.040(3) 0.092(5) 0.018(3) 0.038(3) 0.012(3)
C5 0.040(3) 0.036(3) 0.100(5) 0.001(3) 0.021(3) -0.003(2)
C6 0.037(3) 0.041(3) 0.067(4) 0.004(2) 0.009(2) -0.004(2)
C7 0.032(2) 0.036(2) 0.043(3) 0.002(2) -0.0028(19) -0.0001(19)
C8 0.037(3) 0.071(4) 0.068(4) 0.020(3) 0.000(3) -0.001(3)
C9 0.049(3) 0.075(4) 0.077(4) 0.024(3) -0.008(3) 0.011(3)
C10 0.074(4) 0.049(3) 0.076(4) 0.017(3) -0.015(3) 0.004(3)
C11 0.071(4) 0.066(4) 0.098(5) 0.041(4) -0.029(4) -0.033(3)
C12 0.045(3) 0.057(3) 0.079(4) 0.026(3) -0.019(3) -0.015(3)
C13 0.032(2) 0.031(2) 0.060(3) -0.003(2) 0.002(2) -0.0026(19)
C14 0.050(3) 0.040(3) 0.079(4) -0.003(3) 0.001(3) 0.002(2)
C15 0.059(4) 0.038(3) 0.113(6) -0.007(3) -0.009(4) 0.004(3)
C16 0.063(4) 0.059(4) 0.107(6) -0.036(4) -0.007(4) 0.005(3)
C17 0.069(4) 0.079(5) 0.079(5) -0.027(4) 0.010(4) -0.004(4)
C18 0.057(3) 0.048(3) 0.062(4) -0.008(3) 0.007(3) -0.004(3)
C19 0.083(8) 0.242(19) 0.053(6) 0.000 0.000 -0.040(9)
C20 0.122(9) 0.122(9) 0.066(10) 0.000 0.000 0.000

loop_
_atom_type_symbol
_atom_type_description
_atom_type_scat_dispersion_real
_atom_type_scat_dispersion_imag
_atom_type_scat_source
C C 0.0033 0.0016 'International Tables Vol C Tables 4.2.6.8 and 6.1.1.4'
H H 0.0000 0.0000 'International Tables Vol C Tables 4.2.6.8 and 6.1.1.4'
O O 0.0106 0.0060 'International Tables Vol C Tables 4.2.6.8 and 6.1.1.4'
F F 0.0171 0.0103 'International Tables Vol C Tables 4.2.6.8 and 6.1.1.4'
P P 0.1023 0.0942 'International Tables Vol C Tables 4.2.6.8 and 6.1.1.4'
S S 0.1246 0.1234 'International Tables Vol C Tables 4.2.6.8 and 6.1.1.4'
U U -9.6767 9.6646 'International Tables Vol C Tables 4.2.6.8 and 6.1.1.4'

loop_
_geom_angle_atom_site_label_1
_geom_angle_atom_site_label_2
_geom_angle_atom_site_label_3
_geom_angle
_geom_angle_site_symmetry_1
_geom_angle_site_symmetry_3
O2 U1 O2 180.0 . 14
O2 U1 O1 89.94(7) . 3_655
O2 U1 O1 90.06(7) 14 3_655
O2 U1 O1 90.06(7) . 16_545
O2 U1 O1 89.94(7) 14 16_545
O1 U1 O1 90.0 3_655 16_545
O2 U1 O1 90.06(7) . 14
O2 U1 O1 89.94(7) 14 14
O1 U1 O1 90.0 3_655 14
O1 U1 O1 179.89(15) 16_545 14
O2 U1 O1 89.94(7) . .
O2 U1 O1 90.06(7) 14 .
O1 U1 O1 179.89(15) 3_655 .
O1 U1 O1 90.0 16_545 .
O1 U1 O1 90.0 14 .
O3 S1 O3 87.66(19) 4_665 .
O3 S1 O3 87.66(19) 4_665 3_755
O3 S1 O3 156.7(9) . 3_755
O3 S1 O3 156.7(9) 4_665 2_645
O3 S1 O3 87.66(19) . 2_645
O3 S1 O3 87.66(19) 3_755 2_645
O3 S1 C20 101.7(5) 4_665 .
O3 S1 C20 101.7(5) . .
O3 S1 C20 101.7(5) 3_755 .
O3 S1 C20 101.7(5) 2_645 .
O1 P1 C13 110.8(2) . .
O1 P1 C7 109.8(2) . .
C13 P1 C7 109.0(2) . .
O1 P1 C1 109.5(2) . .
C13 P1 C1 107.2(2) . .
C7 P1 C1 110.5(2) . .
C20 F1 F1 48.2(3) . 4_665
C20 F1 F1 48.2(3) . 2_645
F1 F1 F1 90.000(3) 4_665 2_645
P1 O1 U1 150.26(19) . .
C6 C1 C2 119.2(5) . .
C6 C1 P1 121.5(4) . .
C2 C1 P1 119.3(4) . .
O4 C23 C24 113.7 . .
O4 C23 H23A 108.8 . .
C24 C23 H23A 108.8 . .
O4 C23 H23B 108.8 . .
C24 C23 H23B 108.8 . .
H23A C23 H23B 107.7 . .
C22 C21 H21A 109.5 . .
C22 C21 H21B 109.5 . .
H21A C21 H21B 109.5 . .
C22 C21 H21C 109.5 . .
H21A C21 H21C 109.5 . .
H21B C21 H21C 109.5 . .
O4 C22 C21 116.4 . .
O4 C22 H22A 108.2 . .
C21 C22 H22A 108.2 . .
O4 C22 H22B 108.2 . .
C21 C22 H22B 108.2 . .
H22A C22 H22B 107.3 . .
C23 C24 H24A 109.5 . .
C23 C24 H24B 109.5 . .
H24A C24 H24B 109.5 . .
C23 C24 H24C 109.5 . .
H24A C24 H24C 109.5 . .
H24B C24 H24C 109.5 . .
C23 O4 C22 113.5 . .
C19 O2 U1 180.000(1) . .
C3 C2 C1 119.5(5) . .
C3 C2 H2 120.2 . .
C1 C2 H2 120.2 . .
C2 C3 C4 119.2(6) . .
C2 C3 H3 120.4 . .
C4 C3 H3 120.4 . .
C5 C4 C3 121.7(5) . .
C5 C4 H4 119.2 . .
C3 C4 H4 119.2 . .
C4 C5 C6 119.3(6) . .
C4 C5 H5 120.3 . .
C6 C5 H5 120.3 . .
C5 C6 C1 121.1(5) . .
C5 C6 H6 119.5 . .
C1 C6 H6 119.5 . .
C12 C7 C8 118.0(5) . .
C12 C7 P1 120.4(4) . .
C8 C7 P1 121.6(4) . .
C7 C8 C9 120.2(5) . .
C7 C8 H8 119.9 . .
C9 C8 H8 119.9 . .
C10 C9 C8 120.1(5) . .
C10 C9 H9 119.9 . .
C8 C9 H9 119.9 . .
C9 C10 C11 119.2(6) . .
C9 C10 H10 120.4 . .
C11 C10 H10 120.4 . .
C12 C11 C10 120.8(6) . .
C12 C11 H11 119.6 . .
C10 C11 H11 119.6 . .
C11 C12 C7 121.6(5) . .
C11 C12 H12 119.2 . .
C7 C12 H12 119.2 . .
C18 C13 C14 119.6(5) . .
C18 C13 P1 122.1(4) . .
C14 C13 P1 118.1(4) . .
C15 C14 C13 120.2(6) . .
C15 C14 H14 119.9 . .
C13 C14 H14 119.9 . .
C14 C15 C16 119.7(6) . .
C14 C15 H15 120.1 . .
C16 C15 H15 120.1 . .
C17 C16 C15 120.4(6) . .
C17 C16 H16 119.8 . .
C15 C16 H16 119.8 . .
C16 C17 C18 120.6(7) . .
C16 C17 H17 119.7 . .
C18 C17 H17 119.7 . .
C13 C18 C17 119.4(6) . .
C13 C18 H18 120.3 . .
C17 C18 H18 120.3 . .
O2 C19 H19A 109.5 . .
O2 C19 H19B 109.5 . .
H19A C19 H19B 109.5 . .
O2 C19 H19C 109.5 . .
H19A C19 H19C 109.5 . .
H19B C19 H19C 109.5 . .
F1 C20 F1 83.6(5) 4_665 3_755
F1 C20 F1 140.9(17) 4_665 2_645
F1 C20 F1 83.6(5) 3_755 2_645
F1 C20 F1 83.6(5) 4_665 .
F1 C20 F1 140.9(17) 3_755 .
F1 C20 F1 83.6(5) 2_645 .
F1 C20 S1 109.5(9) 4_665 .
F1 C20 S1 109.5(9) 3_755 .
F1 C20 S1 109.5(9) 2_645 .
F1 C20 S1 109.5(9) . .

loop_
_geom_bond_atom_site_label_1
_geom_bond_atom_site_label_2
_geom_bond_distance
_geom_bond_site_symmetry_2
U1 O2 2.057(5) .
U1 O2 2.057(5) 14
U1 O1 2.330(3) 3_655
U1 O1 2.330(3) 16_545
U1 O1 2.330(3) 14
U1 O1 2.330(3) .
S1 O3 1.451(8) 4_665
S1 O3 1.451(8) .
S1 O3 1.451(8) 3_755
S1 O3 1.451(8) 2_645
S1 C20 1.820(18) .
P1 O1 1.522(3) .
P1 C13 1.784(5) .
P1 C7 1.785(5) .
P1 C1 1.791(5) .
F1 C20 1.292(8) .
F1 F1 1.722(12) 4_665
F1 F1 1.722(12) 2_645
C1 C6 1.392(7) .
C1 C2 1.397(7) .
C23 O4 1.3201 .
C23 C24 1.4649 .
C23 H23A 0.9900 .
C23 H23B 0.9900 .
C21 C22 1.4011 .
C21 H21A 0.9800 .
C21 H21B 0.9800 .
C21 H21C 0.9800 .
C22 O4 1.3497 .
C22 H22A 0.9900 .
C22 H22B 0.9900 .
C24 H24A 0.9800 .
C24 H24B 0.9800 .
C24 H24C 0.9800 .
O2 C19 1.416(14) .
C2 C3 1.389(7) .
C2 H2 0.9500 .
C3 C4 1.390(9) .
C3 H3 0.9500 .
C4 C5 1.359(9) .
C4 H4 0.9500 .
C5 C6 1.372(7) .
C5 H5 0.9500 .
C6 H6 0.9500 .
C7 C12 1.379(7) .
C7 C8 1.390(7) .
C8 C9 1.401(7) .
C8 H8 0.9500 .
C9 C10 1.368(8) .
C9 H9 0.9500 .
C10 C11 1.378(9) .
C10 H10 0.9500 .
C11 C12 1.358(8) .
C11 H11 0.9500 .
C12 H12 0.9500 .
C13 C18 1.379(7) .
C13 C14 1.399(7) .
C14 C15 1.385(8) .
C14 H14 0.9500 .
C15 C16 1.390(10) .
C15 H15 0.9500 .
C16 C17 1.353(10) .
C16 H16 0.9500 .
C17 C18 1.411(8) .
C17 H17 0.9500 .
C18 H18 0.9500 .
C19 H19A 0.9800 .
C19 H19B 0.9800 .
C19 H19C 0.9800 .
C20 F1 1.292(8) 4_665
C20 F1 1.292(8) 3_755
C20 F1 1.292(8) 2_645

loop_
_geom_torsion_atom_site_label_1
_geom_torsion_atom_site_label_2
_geom_torsion_atom_site_label_3
_geom_torsion_atom_site_label_4
_geom_torsion
_geom_torsion_site_symmetry_1
_geom_torsion_site_symmetry_4
C13 P1 O1 U1 -44.3(5) . .
C7 P1 O1 U1 76.2(4) . .
C1 P1 O1 U1 -162.3(4) . .
O2 U1 O1 P1 -16.8(4) . .
O2 U1 O1 P1 163.2(4) 14 .
O1 U1 O1 P1 -17(100) 3_655 .
O1 U1 O1 P1 73.3(4) 16_545 .
O1 U1 O1 P1 -106.9(4) 14 .
O1 P1 C1 C6 164.9(4) . .
C13 P1 C1 C6 44.6(5) . .
C7 P1 C1 C6 -74.1(4) . .
O1 P1 C1 C2 -14.9(4) . .
C13 P1 C1 C2 -135.2(4) . .
C7 P1 C1 C2 106.1(4) . .
C24 C23 O4 C22 180.0 . .
C21 C22 O4 C23 180.0 . .
O2 U1 O2 C19 0(100) 14 .
O1 U1 O2 C19 -4(100) 3_655 .
O1 U1 O2 C19 86(100) 16_545 .
O1 U1 O2 C19 -94(100) 14 .
O1 U1 O2 C19 176(100) . .
C6 C1 C2 C3 0.1(7) . .
P1 C1 C2 C3 179.9(4) . .
C1 C2 C3 C4 0.9(7) . .
C2 C3 C4 C5 -0.7(8) . .
C3 C4 C5 C6 -0.6(8) . .
C4 C5 C6 C1 1.7(8) . .
C2 C1 C6 C5 -1.5(8) . .
P1 C1 C6 C5 178.8(4) . .
O1 P1 C7 C12 -22.0(5) . .
C13 P1 C7 C12 99.6(5) . .
C1 P1 C7 C12 -142.9(5) . .
O1 P1 C7 C8 157.2(4) . .
C13 P1 C7 C8 -81.2(5) . .
C1 P1 C7 C8 36.4(5) . .
C12 C7 C8 C9 -2.9(9) . .
P1 C7 C8 C9 177.9(5) . .
C7 C8 C9 C10 1.7(10) . .
C8 C9 C10 C11 0.3(11) . .
C9 C10 C11 C12 -1.0(12) . .
C10 C11 C12 C7 -0.2(12) . .
C8 C7 C12 C11 2.2(9) . .
P1 C7 C12 C11 -178.6(6) . .
O1 P1 C13 C18 101.3(4) . .
C7 P1 C13 C18 -19.7(5) . .
C1 P1 C13 C18 -139.3(4) . .
O1 P1 C13 C14 -73.1(4) . .
C7 P1 C13 C14 165.9(4) . .
C1 P1 C13 C14 46.3(5) . .
C18 C13 C14 C15 0.4(8) . .
P1 C13 C14 C15 174.9(4) . .
C13 C14 C15 C16 -2.6(9) . .
C14 C15 C16 C17 3.8(10) . .
C15 C16 C17 C18 -2.7(11) . .
C14 C13 C18 C17 0.7(8) . .
P1 C13 C18 C17 -173.6(4) . .
C16 C17 C18 C13 0.4(9) . .
F1 F1 C20 F1 -143.0(14) 2_645 4_665
F1 F1 C20 F1 71.5(7) 4_665 3_755
F1 F1 C20 F1 -71.5(7) 2_645 3_755
F1 F1 C20 F1 143.0(14) 4_665 2_645
F1 F1 C20 S1 -108.5(7) 4_665 .
F1 F1 C20 S1 108.5(7) 2_645 .
O3 S1 C20 F1 17.4(10) 4_665 4_665
O3 S1 C20 F1 -72.6(10) . 4_665
O3 S1 C20 F1 107.4(10) 3_755 4_665
O3 S1 C20 F1 -162.6(10) 2_645 4_665
O3 S1 C20 F1 -72.6(10) 4_665 3_755
O3 S1 C20 F1 -162.6(10) . 3_755
O3 S1 C20 F1 17.4(10) 3_755 3_755
O3 S1 C20 F1 107.4(10) 2_645 3_755
O3 S1 C20 F1 -162.6(10) 4_665 2_645
O3 S1 C20 F1 107.4(10) . 2_645
O3 S1 C20 F1 -72.6(10) 3_755 2_645
O3 S1 C20 F1 17.4(10) 2_645 2_645
O3 S1 C20 F1 107.4(10) 4_665 .
O3 S1 C20 F1 17.4(10) . .
O3 S1 C20 F1 -162.6(10) 3_755 .
O3 S1 C20 F1 -72.6(10) 2_645 .

loop_
_platon_squeeze_void_nr
_platon_squeeze_void_average_x
_platon_squeeze_void_average_y
_platon_squeeze_void_average_z
_platon_squeeze_void_volume
_platon_squeeze_void_count_electrons
1 0.000 0.000 0.000 802.2 247.1
2 0.500 0.500 0.500 802.1 247.1
